data_7056263
loop_
_publ_author_name
'Noamane, Mohamed Habib'
'FERLAY, Sylvie'
'Abidi, Rym'
'Kyritsakas, Nathalie'
'Hosseini, Mir Wais'

_publ_section_title
;
 Synthesis of para- and meta-imino- or -amino-methyl pyridyl appended
 p-tert-butyl-calix[4]arene or p-tert-butyl-thiacalix[4]arene in
 1,3-Alternate conformation
;
_journal_name_full 'New J. Chem.'
_journal_paper_doi 10.1039/C7NJ01389B
_journal_year 2017
_chemical_formula_moiety 'C76 H88 N8 O4 S4, C H Cl3'
_chemical_formula_sum 'C77 H89 Cl3 N8 O4 S4'
_chemical_formula_weight 1425.15
_chemical_name_systematic
; 
 ? 
;
_space_group_IT_number 14
_symmetry_cell_setting monoclinic
_symmetry_space_group_name_Hall '-P 2yn'
_symmetry_space_group_name_H-M 'P 1 21/n 1'
_atom_sites_solution_hydrogens geom
_atom_sites_solution_primary direct
_atom_sites_solution_secondary difmap
_audit_creation_method SHELXL-97
_audit_update_record
;
2017-05-24 deposited with the CCDC.
2017-05-30 downloaded from the CCDC.
;
_cell_angle_alpha 90.00
_cell_angle_beta 98.065(2)
_cell_angle_gamma 90.00
_cell_formula_units_Z 4
_cell_length_a 20.9999(10)
_cell_length_b 15.0842(6)
_cell_length_c 24.1747(13)
_cell_measurement_reflns_used 4481
_cell_measurement_temperature 173(2)
_cell_measurement_theta_max 22.46
_cell_measurement_theta_min 2.38
_cell_volume 7582.0(6)
_computing_cell_refinement 'Bruker SAINT'
_computing_data_collection 'Bruker APEX2'
_computing_data_reduction 'Bruker SAINT'
_computing_molecular_graphics 'Bruker SHELXTL'
_computing_publication_material 'Bruker SHELXTL'
_computing_structure_refinement 'SHELXL-97 (Sheldrick, 2008)'
_computing_structure_solution 'SHELXS-97 (Sheldrick, 2008)'
_diffrn_ambient_temperature 173(2)
_diffrn_measured_fraction_theta_full 0.989
_diffrn_measured_fraction_theta_max 0.989
_diffrn_measurement_device_type 'Bruker APEX-II CCD'
_diffrn_measurement_method '\f and \w scans'
_diffrn_radiation_monochromator graphite
_diffrn_radiation_source 'fine-focus sealed tube'
_diffrn_radiation_type MoK\a
_diffrn_radiation_wavelength 0.71073
_diffrn_reflns_av_R_equivalents 0.0730
_diffrn_reflns_av_sigmaI/netI 0.1423
_diffrn_reflns_limit_h_max 29
_diffrn_reflns_limit_h_min -29
_diffrn_reflns_limit_k_max 17
_diffrn_reflns_limit_k_min -20
_diffrn_reflns_limit_l_max 31
_diffrn_reflns_limit_l_min -34
_diffrn_reflns_number 51207
_diffrn_reflns_theta_full 30.07
_diffrn_reflns_theta_max 30.07
_diffrn_reflns_theta_min 1.67
_exptl_absorpt_coefficient_mu 0.284
_exptl_absorpt_correction_T_max 0.9831
_exptl_absorpt_correction_T_min 0.9804
_exptl_absorpt_correction_type multi-scan
_exptl_absorpt_process_details sadabs
_exptl_crystal_colour colorless
_exptl_crystal_density_diffrn 1.248
_exptl_crystal_density_meas ?
_exptl_crystal_density_method 'not measured'
_exptl_crystal_description prism
_exptl_crystal_F_000 3016
_exptl_crystal_size_max 0.07
_exptl_crystal_size_mid 0.07
_exptl_crystal_size_min 0.06
_refine_diff_density_max 0.975
_refine_diff_density_min -0.845
_refine_diff_density_rms 0.083
_refine_ls_extinction_method none
_refine_ls_goodness_of_fit_ref 1.025
_refine_ls_hydrogen_treatment constr
_refine_ls_matrix_type full
_refine_ls_number_parameters 908
_refine_ls_number_reflns 22032
_refine_ls_number_restraints 12
_refine_ls_restrained_S_all 1.029
_refine_ls_R_factor_all 0.2124
_refine_ls_R_factor_gt 0.0883
_refine_ls_shift/su_max 0.001
_refine_ls_shift/su_mean 0.000
_refine_ls_structure_factor_coef Fsqd
_refine_ls_weighting_details 'calc w=1/[\s^2^(Fo^2^)+(0.1406P)^2^+0.0000P] where P=(Fo^2^+2Fc^2^)/3'
_refine_ls_weighting_scheme calc
_refine_ls_wR_factor_gt 0.2363
_refine_ls_wR_factor_ref 0.3068
_reflns_number_gt 8698
_reflns_number_total 22032
_reflns_threshold_expression >2sigma(I)
_cod_data_source_file c7nj01389b1.cif
_cod_data_source_block e2713a
_cod_depositor_comments
;
The following automatic conversions were performed:

'_symmetry_cell_setting' value 'Monoclinic' changed to 'monoclinic'
according to
/home/data/users/saulius/crontab/automatic-downloads/rss-feeds/RSC/lib/dictionaries/cif_core.dic
dictionary named 'cif_core.dic' version 2.4.2 from 2011-04-26.

'_exptl_crystal_density_meas' value 'none' was changed to '?' - the
value is perceived as not measured.

Automatic conversion script
Id: cif_fix_values 4973 2017-02-22 13:04:09Z antanas 
;
_cod_original_sg_symbol_H-M P2(1)/n
_cod_database_code 7056263

loop_
_symmetry_equiv_pos_as_xyz
'x, y, z'
'-x+1/2, y+1/2, -z+1/2'
'-x, -y, -z'
'x-1/2, -y-1/2, z-1/2'

loop_
_atom_site_label
_atom_site_type_symbol
_atom_site_fract_x
_atom_site_fract_y
_atom_site_fract_z
_atom_site_U_iso_or_equiv
_atom_site_adp_type
_atom_site_occupancy
_atom_site_symmetry_multiplicity
_atom_site_calc_flag
_atom_site_refinement_flags
_atom_site_disorder_assembly
_atom_site_disorder_group
S1 S 0.77891(6) 1.00541(6) 0.16088(4) 0.0359(3) Uani 1 1 d . . .
C1 C 0.75266(19) 0.9950(2) 0.08844(16) 0.0297(8) Uani 1 1 d . . .
C2 C 0.69113(19) 0.9649(2) 0.06742(16) 0.0299(8) Uani 1 1 d . . .
C3 C 0.67227(19) 0.9661(2) 0.00968(17) 0.0319(9) Uani 1 1 d . . .
C4 C 0.7132(2) 0.9980(3) -0.02591(18) 0.0368(9) Uani 1 1 d . . .
H4 H 0.6994 0.9972 -0.0651 0.044 Uiso 1 1 calc R . .
C5 C 0.7741(2) 1.0312(3) -0.00594(18) 0.0380(10) Uani 1 1 d . . .
C6 C 0.7927(2) 1.0285(3) 0.05202(17) 0.0353(9) Uani 1 1 d . . .
H6 H 0.8340 1.0502 0.0670 0.042 Uiso 1 1 calc R . .
O1 O 0.65111(13) 0.93358(17) 0.10299(11) 0.0334(6) Uani 1 1 d . . .
C7 C 0.6076(2) 0.9990(3) 0.1192(2) 0.0504(12) Uani 1 1 d . . .
H7A H 0.5740 1.0122 0.0873 0.061 Uiso 1 1 calc R . .
H7B H 0.6313 1.0545 0.1300 0.061 Uiso 1 1 calc R . .
C8 C 0.5779(3) 0.9662(4) 0.1660(3) 0.0765(19) Uani 1 1 d . . .
H8A H 0.6107 0.9651 0.1997 0.092 Uiso 1 1 calc R . .
H8B H 0.5635 0.9044 0.1581 0.092 Uiso 1 1 calc R . .
C9 C 0.5206(3) 1.0208(3) 0.1787(3) 0.0668(17) Uani 1 1 d . . .
H9A H 0.4855 1.0162 0.1469 0.080 Uiso 1 1 calc R . .
H9B H 0.5046 0.9963 0.2121 0.080 Uiso 1 1 calc R . .
N1 N 0.5376(2) 1.1151(3) 0.1886(2) 0.0692(14) Uani 1 1 d . . .
C10 C 0.5106(3) 1.1695(4) 0.1574(2) 0.0637(15) Uani 1 1 d . . .
H10 H 0.4810 1.1498 0.1265 0.076 Uiso 1 1 calc R . .
C11 C 0.5218(2) 1.2677(3) 0.1653(2) 0.0516(12) Uani 1 1 d . . .
C12 C 0.4935(3) 1.3221(4) 0.1261(3) 0.085(2) Uani 1 1 d . . .
H12 H 0.4669 1.2995 0.0942 0.102 Uiso 1 1 calc R . .
C13 C 0.5038(5) 1.4131(5) 0.1328(4) 0.120(3) Uani 1 1 d . . .
H13 H 0.4843 1.4516 0.1042 0.144 Uiso 1 1 calc R . .
N2 N 0.5394(3) 1.4486(4) 0.1769(4) 0.109(2) Uani 1 1 d . . .
C14 C 0.5662(3) 1.3902(6) 0.2152(3) 0.091(2) Uani 1 1 d . . .
H14 H 0.5918 1.4123 0.2478 0.109 Uiso 1 1 calc R . .
C15 C 0.5589(3) 1.3048(5) 0.2098(3) 0.0732(17) Uani 1 1 d . . .
H15 H 0.5803 1.2671 0.2380 0.088 Uiso 1 1 calc R . .
C16 C 0.8193(2) 1.0685(3) -0.0445(2) 0.0479(12) Uani 1 1 d . . .
C17 C 0.7930(3) 1.0548(4) -0.1068(2) 0.0698(17) Uani 1 1 d . . .
H17A H 0.7874 0.9913 -0.1146 0.105 Uiso 1 1 calc R . .
H17B H 0.8234 1.0796 -0.1300 0.105 Uiso 1 1 calc R . .
H17C H 0.7514 1.0849 -0.1155 0.105 Uiso 1 1 calc R . .
C18 C 0.8848(2) 1.0270(4) -0.0319(2) 0.0649(15) Uani 1 1 d . . .
H18A H 0.9038 1.0424 0.0063 0.097 Uiso 1 1 calc R . .
H18B H 0.9124 1.0491 -0.0583 0.097 Uiso 1 1 calc R . .
H18C H 0.8809 0.9624 -0.0353 0.097 Uiso 1 1 calc R . .
C19 C 0.8261(3) 1.1678(3) -0.0332(3) 0.0690(17) Uani 1 1 d . . .
H19A H 0.7838 1.1961 -0.0410 0.103 Uiso 1 1 calc R . .
H19B H 0.8551 1.1936 -0.0573 0.103 Uiso 1 1 calc R . .
H19C H 0.8438 1.1775 0.0060 0.103 Uiso 1 1 calc R . .
S2 S 0.59334(5) 0.94103(7) -0.02211(5) 0.0411(3) Uani 1 1 d . . .
C20 C 0.5707(2) 0.8380(2) 0.00365(17) 0.0335(9) Uani 1 1 d . . .
C21 C 0.6102(2) 0.7626(3) 0.00658(17) 0.0355(9) Uani 1 1 d . . .
C22 C 0.5833(2) 0.6808(3) 0.01923(18) 0.0365(9) Uani 1 1 d . . .
C23 C 0.5205(2) 0.6762(3) 0.02993(18) 0.0393(10) Uani 1 1 d . . .
H23 H 0.5037 0.6205 0.0393 0.047 Uiso 1 1 calc R . .
C24 C 0.4813(2) 0.7508(3) 0.02741(18) 0.0387(10) Uani 1 1 d . . .
C25 C 0.5077(2) 0.8317(3) 0.01431(18) 0.0358(9) Uani 1 1 d . . .
H25 H 0.4820 0.8836 0.0127 0.043 Uiso 1 1 calc R . .
O2 O 0.67296(13) 0.76958(18) -0.00042(13) 0.0414(7) Uani 1 1 d . . .
C26 C 0.6873(2) 0.7537(3) -0.0549(2) 0.0507(12) Uani 1 1 d . . .
H26A H 0.6650 0.7972 -0.0816 0.061 Uiso 1 1 calc R . .
H26B H 0.6737 0.6933 -0.0675 0.061 Uiso 1 1 calc R . .
C27 C 0.7595(2) 0.7636(4) -0.0511(2) 0.0547(13) Uani 1 1 d . . .
H27A H 0.7720 0.8249 -0.0396 0.066 Uiso 1 1 calc R . .
H27B H 0.7809 0.7226 -0.0224 0.066 Uiso 1 1 calc R . .
C28 C 0.7815(2) 0.7437(4) -0.1067(2) 0.0630(15) Uani 1 1 d . . .
H28A H 0.7704 0.6819 -0.1180 0.076 Uiso 1 1 calc R . .
H28B H 0.7598 0.7839 -0.1358 0.076 Uiso 1 1 calc R . .
N3 N 0.8528(2) 0.7567(3) -0.1007(2) 0.0642(12) Uani 1 1 d . . .
C29 C 0.8728(3) 0.8138(4) -0.1298(2) 0.0616(14) Uani 1 1 d . . .
H29 H 0.8427 0.8466 -0.1548 0.074 Uiso 1 1 calc R . .
C30 C 0.9419(2) 0.8337(3) -0.1275(2) 0.0501(12) Uani 1 1 d . . .
C31 C 0.9608(3) 0.9048(4) -0.1557(3) 0.0691(16) Uani 1 1 d . . .
H31 H 0.9298 0.9426 -0.1762 0.083 Uiso 1 1 calc R . .
C32 C 1.0270(4) 0.9217(5) -0.1540(3) 0.083(2) Uani 1 1 d . . .
H32 H 1.0403 0.9727 -0.1725 0.099 Uiso 1 1 calc R . .
N4 N 1.0705(3) 0.8696(5) -0.1278(3) 0.0929(19) Uani 1 1 d . . .
C33 C 1.0520(3) 0.8011(5) -0.1016(3) 0.083(2) Uani 1 1 d . . .
H33 H 1.0840 0.7633 -0.0826 0.100 Uiso 1 1 calc R . .
C34 C 0.9889(3) 0.7806(4) -0.1000(2) 0.0626(15) Uani 1 1 d . . .
H34 H 0.9778 0.7300 -0.0800 0.075 Uiso 1 1 calc R . .
C35 C 0.4103(2) 0.7476(3) 0.0379(2) 0.0537(13) Uani 1 1 d . . .
C36 C 0.3903(3) 0.6560(4) 0.0533(4) 0.102(3) Uani 1 1 d . . .
H36A H 0.3458 0.6576 0.0613 0.152 Uiso 1 1 calc R . .
H36B H 0.4186 0.6355 0.0865 0.152 Uiso 1 1 calc R . .
H36C H 0.3933 0.6153 0.0222 0.152 Uiso 1 1 calc R . .
C37 C 0.4018(3) 0.8101(4) 0.0867(3) 0.0700(16) Uani 1 1 d . . .
H37A H 0.3566 0.8099 0.0928 0.105 Uiso 1 1 calc R . .
H37B H 0.4143 0.8704 0.0776 0.105 Uiso 1 1 calc R . .
H37C H 0.4289 0.7898 0.1206 0.105 Uiso 1 1 calc R . .
C38 C 0.3673(2) 0.7810(4) -0.0155(3) 0.0714(17) Uani 1 1 d . . .
H38A H 0.3748 0.7443 -0.0474 0.107 Uiso 1 1 calc R . .
H38B H 0.3781 0.8428 -0.0226 0.107 Uiso 1 1 calc R . .
H38C H 0.3220 0.7769 -0.0102 0.107 Uiso 1 1 calc R . .
S3 S 0.62241(6) 0.57755(7) 0.01444(5) 0.0465(3) Uani 1 1 d . . .
C39 C 0.7056(2) 0.5875(2) 0.04106(17) 0.0354(9) Uani 1 1 d . . .
C40 C 0.72735(19) 0.6258(2) 0.09264(16) 0.0302(9) Uani 1 1 d . . .
C41 C 0.7919(2) 0.6163(2) 0.11465(16) 0.0320(9) Uani 1 1 d . . .
C42 C 0.8336(2) 0.5721(3) 0.08403(19) 0.0366(10) Uani 1 1 d . . .
H42 H 0.8777 0.5676 0.0993 0.044 Uiso 1 1 calc R . .
C43 C 0.8134(2) 0.5347(3) 0.03248(19) 0.0397(10) Uani 1 1 d . . .
C44 C 0.7488(2) 0.5436(3) 0.01147(18) 0.0410(11) Uani 1 1 d . . .
H44 H 0.7334 0.5190 -0.0241 0.049 Uiso 1 1 calc R . .
O3 O 0.68610(13) 0.67532(17) 0.11971(12) 0.0384(7) Uani 1 1 d . . .
C45 C 0.6540(2) 0.6314(3) 0.1592(2) 0.0499(12) Uani 1 1 d . . .
H45A H 0.6850 0.6090 0.1907 0.060 Uiso 1 1 calc R . .
H45B H 0.6283 0.5810 0.1418 0.060 Uiso 1 1 calc R . .
C46 C 0.6101(3) 0.7033(3) 0.1790(2) 0.0613(15) Uani 1 1 d . . .
H46A H 0.6364 0.7552 0.1931 0.074 Uiso 1 1 calc R . .
H46B H 0.5784 0.7230 0.1471 0.074 Uiso 1 1 calc R . .
C47 C 0.5766(3) 0.6689(4) 0.2230(3) 0.0731(17) Uani 1 1 d . . .
H47A H 0.6080 0.6478 0.2546 0.088 Uiso 1 1 calc R . .
H47B H 0.5490 0.6183 0.2087 0.088 Uiso 1 1 calc R . .
N5 N 0.5361(2) 0.7410(3) 0.2423(2) 0.0774(16) Uani 1 1 d . . .
C48 C 0.4765(3) 0.7329(4) 0.2339(3) 0.0608(14) Uani 1 1 d . . .
H48 H 0.4576 0.6835 0.2134 0.073 Uiso 1 1 calc R . .
C49 C 0.4352(2) 0.7998(4) 0.2556(2) 0.0542(13) Uani 1 1 d . . .
C50 C 0.3697(3) 0.7926(4) 0.2420(3) 0.0728(17) Uani 1 1 d . . .
H50 H 0.3515 0.7465 0.2182 0.087 Uiso 1 1 calc R . .
C51 C 0.3299(4) 0.8546(6) 0.2641(3) 0.092(2) Uani 1 1 d . . .
H51 H 0.2847 0.8511 0.2534 0.110 Uiso 1 1 calc R . .
N6 N 0.3537(3) 0.9180(4) 0.2994(3) 0.0880(18) Uani 1 1 d . . .
C52 C 0.4171(3) 0.9223(4) 0.3128(3) 0.0750(18) Uani 1 1 d . . .
H52 H 0.4345 0.9663 0.3388 0.090 Uiso 1 1 calc R . .
C53 C 0.4588(3) 0.8662(3) 0.2910(2) 0.0566(13) Uani 1 1 d . . .
H53 H 0.5039 0.8737 0.3006 0.068 Uiso 1 1 calc R . .
C54 C 0.8597(3) 0.4864(3) -0.0008(2) 0.0605(15) Uani 1 1 d D . .
C55 C 0.8660(6) 0.5313(7) -0.0529(4) 0.076(4) Uani 0.576(9) 1 d PD . .
H55A H 0.8871 0.5887 -0.0448 0.113 Uiso 0.576(9) 1 calc PR . .
H55B H 0.8232 0.5407 -0.0741 0.113 Uiso 0.576(9) 1 calc PR . .
H55C H 0.8918 0.4949 -0.0748 0.113 Uiso 0.576(9) 1 calc PR . .
C56 C 0.8343(4) 0.3877(5) -0.0083(4) 0.051(3) Uani 0.576(9) 1 d PD . .
H56A H 0.8646 0.3524 -0.0264 0.076 Uiso 0.576(9) 1 calc PR . .
H56B H 0.7921 0.3873 -0.0314 0.076 Uiso 0.576(9) 1 calc PR . .
H56C H 0.8305 0.3622 0.0284 0.076 Uiso 0.576(9) 1 calc PR . .
C57 C 0.9280(4) 0.4735(7) 0.0369(4) 0.060(3) Uani 0.576(9) 1 d PD . .
H57A H 0.9218 0.4476 0.0729 0.089 Uiso 0.576(9) 1 calc PR . .
H57B H 0.9493 0.5312 0.0431 0.089 Uiso 0.576(9) 1 calc PR . .
H57C H 0.9548 0.4339 0.0178 0.089 Uiso 0.576(9) 1 calc PR . .
S4 S 0.82506(5) 0.64285(7) 0.18374(5) 0.0384(3) Uani 1 1 d . . .
C58 C 0.79050(19) 0.7443(2) 0.20225(16) 0.0302(8) Uani 1 1 d . A .
C59 C 0.79128(19) 0.8204(2) 0.17051(16) 0.0301(8) Uani 1 1 d . . .
C60 C 0.77048(19) 0.8999(2) 0.19132(16) 0.0301(8) Uani 1 1 d . A .
C61 C 0.75027(19) 0.9008(2) 0.24415(16) 0.0305(9) Uani 1 1 d . . .
H61 H 0.7358 0.9550 0.2581 0.037 Uiso 1 1 calc R A .
C62 C 0.75078(19) 0.8249(2) 0.27679(16) 0.0311(9) Uani 1 1 d . A .
C63 C 0.77095(19) 0.7469(2) 0.25461(16) 0.0325(9) Uani 1 1 d . . .
H63 H 0.7714 0.6938 0.2758 0.039 Uiso 1 1 calc R A .
O4 O 0.81154(13) 0.81740(18) 0.11854(11) 0.0356(7) Uani 1 1 d . A .
C64 C 0.8780(2) 0.8339(4) 0.1208(2) 0.0507(12) Uani 1 1 d . . .
H64A H 0.9025 0.8004 0.1520 0.061 Uiso 1 1 calc R A .
H64B H 0.8871 0.8978 0.1269 0.061 Uiso 1 1 calc R . .
C65 C 0.8975(2) 0.8045(4) 0.0658(2) 0.0602(14) Uani 1 1 d . A .
H65A H 0.8875 0.7408 0.0601 0.072 Uiso 1 1 calc R . .
H65B H 0.8720 0.8378 0.0350 0.072 Uiso 1 1 calc R . .
C66 C 0.9677(3) 0.8192(5) 0.0634(2) 0.0778(19) Uani 1 1 d . . .
H66A H 0.9780 0.8011 0.0263 0.093 Uiso 1 1 calc R A .
H66B H 0.9779 0.8830 0.0686 0.093 Uiso 1 1 calc R . .
N7 N 1.0070(2) 0.7679(4) 0.1070(2) 0.0734(15) Uani 1 1 d . A .
C67 C 1.0381(3) 0.8117(5) 0.1465(3) 0.0768(18) Uani 1 1 d . . .
H67 H 1.0376 0.8746 0.1442 0.092 Uiso 1 1 calc R A .
C68 C 1.0750(3) 0.7699(5) 0.1958(3) 0.0753(18) Uani 1 1 d . A .
C69 C 1.1091(3) 0.8234(6) 0.2372(3) 0.093(2) Uani 1 1 d . . .
H69 H 1.1086 0.8862 0.2342 0.112 Uiso 1 1 calc R A .
C70 C 1.1435(4) 0.7810(6) 0.2823(3) 0.098(2) Uani 1 1 d . A .
H70 H 1.1685 0.8166 0.3096 0.117 Uiso 1 1 calc R . .
N8 N 1.1441(3) 0.6934(5) 0.2904(3) 0.104(2) Uani 1 1 d . . .
C71 C 1.1090(4) 0.6442(5) 0.2525(3) 0.088(2) Uani 1 1 d . A .
H71 H 1.1069 0.5821 0.2586 0.106 Uiso 1 1 calc R . .
C72 C 1.0745(3) 0.6801(5) 0.2034(4) 0.092(2) Uani 1 1 d . . .
H72 H 1.0513 0.6427 0.1761 0.111 Uiso 1 1 calc R A .
C73 C 0.7302(2) 0.8319(3) 0.33492(17) 0.0355(9) Uani 1 1 d . . .
C74 C 0.6623(2) 0.8731(3) 0.3297(2) 0.0481(12) Uani 1 1 d . A .
H74A H 0.6627 0.9315 0.3120 0.072 Uiso 1 1 calc R . .
H74B H 0.6496 0.8796 0.3670 0.072 Uiso 1 1 calc R . .
H74C H 0.6316 0.8345 0.3069 0.072 Uiso 1 1 calc R . .
C75 C 0.7790(2) 0.8901(3) 0.37128(18) 0.0442(11) Uani 1 1 d . A .
H75A H 0.8217 0.8628 0.3743 0.066 Uiso 1 1 calc R . .
H75B H 0.7663 0.8960 0.4086 0.066 Uiso 1 1 calc R . .
H75C H 0.7803 0.9489 0.3542 0.066 Uiso 1 1 calc R . .
C76 C 0.7290(3) 0.7402(3) 0.36302(19) 0.0487(12) Uani 1 1 d . A .
H76A H 0.6992 0.7011 0.3396 0.073 Uiso 1 1 calc R . .
H76B H 0.7148 0.7468 0.3997 0.073 Uiso 1 1 calc R . .
H76C H 0.7723 0.7144 0.3676 0.073 Uiso 1 1 calc R . .
C77 C 0.7420(4) 0.4481(5) 0.8133(3) 0.099(2) Uani 1 1 d . . .
H77 H 0.7811 0.4863 0.8215 0.119 Uiso 1 1 calc R . .
Cl1 Cl 0.68093(12) 0.49213(16) 0.85019(11) 0.1305(9) Uani 1 1 d . . .
Cl2 Cl 0.76238(11) 0.33887(15) 0.83769(11) 0.1220(8) Uani 1 1 d . . .
Cl3 Cl 0.71698(13) 0.45057(18) 0.74319(9) 0.1370(9) Uani 1 1 d . . .
C56A C 0.8265(8) 0.4697(12) -0.0643(5) 0.098(6) Uani 0.424(9) 1 d PD A 2
H56D H 0.8590 0.4488 -0.0867 0.147 Uiso 0.424(9) 1 calc PR A 2
H56E H 0.8076 0.5252 -0.0801 0.147 Uiso 0.424(9) 1 calc PR A 2
H56F H 0.7926 0.4248 -0.0647 0.147 Uiso 0.424(9) 1 calc PR A 2
C55A C 0.9122(7) 0.5631(7) -0.0149(6) 0.071(5) Uani 0.424(9) 1 d PD A 2
H55D H 0.9372 0.5837 0.0200 0.107 Uiso 0.424(9) 1 calc PR A 2
H55E H 0.8889 0.6133 -0.0340 0.107 Uiso 0.424(9) 1 calc PR A 2
H55F H 0.9412 0.5375 -0.0390 0.107 Uiso 0.424(9) 1 calc PR A 2
C57A C 0.8944(8) 0.4137(8) 0.0260(6) 0.073(5) Uani 0.424(9) 1 d PD A 2
H57D H 0.9244 0.3908 0.0020 0.109 Uiso 0.424(9) 1 calc PR A 2
H57E H 0.8642 0.3668 0.0331 0.109 Uiso 0.424(9) 1 calc PR A 2
H57F H 0.9184 0.4335 0.0616 0.109 Uiso 0.424(9) 1 calc PR A 2

loop_
_atom_site_aniso_label
_atom_site_aniso_U_11
_atom_site_aniso_U_22
_atom_site_aniso_U_33
_atom_site_aniso_U_23
_atom_site_aniso_U_13
_atom_site_aniso_U_12
S1 0.0530(7) 0.0268(5) 0.0279(5) -0.0001(4) 0.0054(5) -0.0103(5)
C1 0.036(2) 0.0253(18) 0.028(2) 0.0016(15) 0.0054(17) -0.0065(17)
C2 0.035(2) 0.0241(18) 0.031(2) 0.0064(15) 0.0053(17) -0.0014(17)
C3 0.030(2) 0.0272(19) 0.038(2) 0.0027(17) 0.0054(18) -0.0010(17)
C4 0.043(2) 0.038(2) 0.030(2) 0.0053(18) 0.0058(19) -0.004(2)
C5 0.042(2) 0.039(2) 0.033(2) 0.0039(18) 0.0065(19) -0.006(2)
C6 0.034(2) 0.039(2) 0.035(2) -0.0006(18) 0.0082(18) -0.0068(19)
O1 0.0355(15) 0.0301(13) 0.0367(16) 0.0095(12) 0.0128(13) -0.0018(12)
C7 0.052(3) 0.044(3) 0.061(3) 0.008(2) 0.028(3) 0.009(2)
C8 0.083(4) 0.063(3) 0.095(5) 0.028(3) 0.051(4) 0.021(3)
C9 0.067(4) 0.059(3) 0.083(4) 0.024(3) 0.040(3) 0.015(3)
N1 0.068(3) 0.085(3) 0.060(3) 0.013(3) 0.027(3) 0.024(3)
C10 0.050(3) 0.091(4) 0.049(3) 0.017(3) 0.007(3) -0.002(3)
C11 0.053(3) 0.053(3) 0.049(3) 0.003(2) 0.006(2) -0.004(2)
C12 0.112(5) 0.067(4) 0.065(4) 0.009(3) -0.026(4) -0.022(4)
C13 0.155(8) 0.068(5) 0.122(7) 0.029(5) -0.031(6) -0.008(5)
N2 0.106(5) 0.077(4) 0.141(7) -0.035(4) 0.013(5) -0.041(4)
C14 0.065(4) 0.130(7) 0.073(5) -0.041(5) -0.006(4) -0.007(5)
C15 0.049(3) 0.105(5) 0.063(4) -0.012(4) -0.002(3) 0.019(4)
C16 0.044(3) 0.063(3) 0.040(3) 0.009(2) 0.016(2) -0.013(2)
C17 0.062(3) 0.112(5) 0.038(3) 0.014(3) 0.015(3) -0.019(3)
C18 0.053(3) 0.089(4) 0.059(3) 0.005(3) 0.028(3) -0.015(3)
C19 0.075(4) 0.065(3) 0.072(4) 0.020(3) 0.027(3) -0.021(3)
S2 0.0346(6) 0.0352(5) 0.0499(7) 0.0140(5) -0.0069(5) -0.0055(5)
C20 0.033(2) 0.029(2) 0.036(2) 0.0060(16) -0.0040(18) -0.0041(18)
C21 0.036(2) 0.036(2) 0.032(2) -0.0015(17) -0.0057(18) -0.0030(19)
C22 0.038(2) 0.034(2) 0.033(2) 0.0009(17) -0.0081(18) -0.0016(19)
C23 0.045(3) 0.031(2) 0.040(2) 0.0026(18) 0.001(2) -0.006(2)
C24 0.039(2) 0.036(2) 0.040(2) 0.0058(19) 0.0017(19) -0.005(2)
C25 0.035(2) 0.031(2) 0.039(2) 0.0049(17) -0.0038(19) -0.0012(18)
O2 0.0272(15) 0.0391(16) 0.057(2) -0.0023(14) 0.0017(14) -0.0042(13)
C26 0.042(3) 0.050(3) 0.062(3) 0.007(2) 0.014(2) -0.006(2)
C27 0.047(3) 0.064(3) 0.055(3) 0.000(3) 0.014(2) -0.004(3)
C28 0.051(3) 0.070(4) 0.069(4) 0.008(3) 0.012(3) -0.017(3)
N3 0.056(3) 0.070(3) 0.069(3) 0.003(3) 0.017(2) -0.009(2)
C29 0.067(4) 0.061(3) 0.056(3) 0.004(3) 0.008(3) -0.012(3)
C30 0.051(3) 0.052(3) 0.050(3) -0.017(2) 0.018(2) -0.013(3)
C31 0.069(4) 0.058(3) 0.083(4) -0.011(3) 0.022(3) -0.013(3)
C32 0.088(5) 0.068(4) 0.100(6) -0.016(4) 0.040(4) -0.029(4)
N4 0.069(4) 0.095(4) 0.119(6) -0.036(4) 0.030(4) -0.025(4)
C33 0.060(4) 0.099(5) 0.091(5) -0.028(4) 0.012(4) 0.002(4)
C34 0.056(3) 0.073(4) 0.060(4) -0.015(3) 0.014(3) -0.012(3)
C35 0.047(3) 0.042(3) 0.075(4) 0.006(3) 0.019(3) -0.010(2)
C36 0.066(4) 0.051(3) 0.200(9) 0.016(4) 0.061(5) -0.014(3)
C37 0.065(4) 0.079(4) 0.072(4) 0.013(3) 0.030(3) 0.008(3)
C38 0.036(3) 0.086(4) 0.090(5) -0.009(3) 0.000(3) -0.007(3)
S3 0.0492(7) 0.0291(5) 0.0563(8) -0.0077(5) -0.0094(6) -0.0010(5)
C39 0.046(2) 0.0247(19) 0.034(2) 0.0012(16) 0.0007(19) 0.0037(18)
C40 0.039(2) 0.0217(18) 0.030(2) -0.0044(15) 0.0062(18) 0.0038(17)
C41 0.043(2) 0.0233(18) 0.030(2) -0.0017(15) 0.0027(18) 0.0043(17)
C42 0.035(2) 0.031(2) 0.046(3) -0.0020(18) 0.012(2) 0.0016(18)
C43 0.045(3) 0.033(2) 0.044(3) -0.0058(19) 0.016(2) 0.001(2)
C44 0.064(3) 0.026(2) 0.034(2) -0.0071(17) 0.013(2) -0.002(2)
O3 0.0388(16) 0.0332(15) 0.0426(17) -0.0122(13) 0.0035(14) 0.0111(13)
C45 0.047(3) 0.051(3) 0.056(3) -0.023(2) 0.021(2) -0.009(2)
C46 0.071(4) 0.055(3) 0.062(4) -0.021(3) 0.024(3) -0.002(3)
C47 0.092(5) 0.059(3) 0.073(4) -0.010(3) 0.030(4) 0.006(3)
N5 0.067(3) 0.058(3) 0.115(5) -0.029(3) 0.039(3) 0.001(3)
C48 0.053(3) 0.057(3) 0.077(4) -0.008(3) 0.021(3) 0.000(3)
C49 0.053(3) 0.068(3) 0.045(3) 0.011(2) 0.019(2) 0.016(3)
C50 0.067(4) 0.086(4) 0.068(4) 0.001(3) 0.018(3) 0.013(3)
C51 0.072(4) 0.119(6) 0.092(6) 0.025(5) 0.035(4) 0.037(4)
N6 0.097(5) 0.090(4) 0.086(4) 0.009(3) 0.046(4) 0.030(4)
C52 0.095(5) 0.067(4) 0.068(4) 0.000(3) 0.030(4) 0.023(4)
C53 0.072(4) 0.045(3) 0.055(3) 0.002(2) 0.016(3) 0.014(3)
C54 0.063(3) 0.059(3) 0.065(4) -0.025(3) 0.027(3) 0.007(3)
C55 0.110(11) 0.071(7) 0.060(7) 0.018(6) 0.063(8) 0.028(7)
C56 0.070(6) 0.039(4) 0.047(5) 0.000(4) 0.025(5) 0.012(4)
C57 0.052(6) 0.067(7) 0.066(6) -0.010(5) 0.033(5) 0.011(5)
S4 0.0451(6) 0.0337(5) 0.0337(6) -0.0045(4) -0.0034(5) 0.0108(5)
C58 0.032(2) 0.0271(19) 0.029(2) -0.0035(16) -0.0017(17) 0.0008(17)
C59 0.035(2) 0.0315(19) 0.0243(19) -0.0037(15) 0.0041(17) -0.0029(18)
C60 0.036(2) 0.0269(19) 0.027(2) -0.0024(15) 0.0031(17) -0.0049(17)
C61 0.040(2) 0.0247(18) 0.028(2) -0.0056(15) 0.0055(17) -0.0055(17)
C62 0.038(2) 0.0288(19) 0.026(2) -0.0014(15) 0.0006(17) -0.0070(18)
C63 0.043(2) 0.0262(19) 0.028(2) 0.0001(16) 0.0011(18) -0.0024(18)
O4 0.0403(16) 0.0397(15) 0.0274(15) -0.0044(12) 0.0072(13) -0.0015(13)
C64 0.045(3) 0.074(3) 0.034(2) -0.005(2) 0.008(2) 0.005(3)
C65 0.055(3) 0.087(4) 0.040(3) -0.002(3) 0.010(2) -0.005(3)
C66 0.055(3) 0.132(6) 0.050(3) -0.005(4) 0.019(3) -0.008(4)
N7 0.041(3) 0.115(4) 0.067(3) -0.010(3) 0.017(2) 0.003(3)
C67 0.056(4) 0.097(5) 0.081(5) 0.000(4) 0.021(3) -0.009(4)
C68 0.051(3) 0.102(5) 0.073(4) 0.007(4) 0.007(3) 0.009(4)
C69 0.078(5) 0.110(6) 0.088(6) 0.007(5) 0.002(4) 0.012(4)
C70 0.094(6) 0.103(6) 0.093(6) -0.009(5) -0.001(5) -0.003(5)
N8 0.106(5) 0.096(5) 0.103(5) -0.004(4) -0.011(4) 0.017(4)
C71 0.102(6) 0.075(4) 0.089(5) 0.001(4) 0.017(5) 0.001(4)
C72 0.071(4) 0.082(5) 0.121(7) -0.029(5) 0.001(4) 0.006(4)
C73 0.052(3) 0.030(2) 0.026(2) -0.0046(16) 0.0102(19) -0.0059(19)
C74 0.061(3) 0.047(3) 0.040(3) -0.008(2) 0.022(2) -0.004(2)
C75 0.064(3) 0.040(2) 0.028(2) -0.0049(18) 0.004(2) -0.010(2)
C76 0.078(4) 0.037(2) 0.033(2) 0.0027(19) 0.011(2) -0.013(2)
C77 0.113(6) 0.118(6) 0.069(5) -0.002(4) 0.017(4) -0.039(5)
Cl1 0.142(2) 0.1336(19) 0.127(2) 0.0316(15) 0.0558(16) 0.0008(15)
Cl2 0.1215(18) 0.1203(17) 0.1214(19) 0.0151(14) 0.0076(15) -0.0080(14)
Cl3 0.161(2) 0.164(2) 0.0755(14) 0.0021(14) -0.0197(14) -0.0331(18)
C56A 0.132(17) 0.112(15) 0.062(10) -0.007(10) 0.056(11) 0.031(13)
C55A 0.106(13) 0.060(8) 0.061(10) 0.008(7) 0.057(9) 0.005(8)
C57A 0.102(14) 0.050(8) 0.072(10) 0.009(7) 0.034(10) 0.017(9)

loop_
_atom_type_symbol
_atom_type_description
_atom_type_scat_dispersion_real
_atom_type_scat_dispersion_imag
_atom_type_scat_source
C C 0.0033 0.0016 'International Tables Vol C Tables 4.2.6.8 and 6.1.1.4'
H H 0.0000 0.0000 'International Tables Vol C Tables 4.2.6.8 and 6.1.1.4'
N N 0.0061 0.0033 'International Tables Vol C Tables 4.2.6.8 and 6.1.1.4'
O O 0.0106 0.0060 'International Tables Vol C Tables 4.2.6.8 and 6.1.1.4'
S S 0.1246 0.1234 'International Tables Vol C Tables 4.2.6.8 and 6.1.1.4'
Cl Cl 0.1484 0.1585 'International Tables Vol C Tables 4.2.6.8 and 6.1.1.4'

loop_
_geom_angle_atom_site_label_1
_geom_angle_atom_site_label_2
_geom_angle_atom_site_label_3
_geom_angle
C1 S1 C60 107.20(17)
C6 C1 C2 119.8(4)
C6 C1 S1 117.5(3)
C2 C1 S1 122.2(3)
O1 C2 C3 121.3(3)
O1 C2 C1 120.1(3)
C3 C2 C1 118.5(3)
C4 C3 C2 120.8(4)
C4 C3 S2 115.5(3)
C2 C3 S2 123.3(3)
C3 C4 C5 121.9(4)
C3 C4 H4 119.1
C5 C4 H4 119.1
C4 C5 C6 116.7(4)
C4 C5 C16 122.6(4)
C6 C5 C16 120.6(4)
C1 C6 C5 122.2(4)
C1 C6 H6 118.9
C5 C6 H6 118.9
C2 O1 C7 113.8(3)
O1 C7 C8 109.7(4)
O1 C7 H7A 109.7
C8 C7 H7A 109.7
O1 C7 H7B 109.7
C8 C7 H7B 109.7
H7A C7 H7B 108.2
C7 C8 C9 114.1(5)
C7 C8 H8A 108.7
C9 C8 H8A 108.7
C7 C8 H8B 108.7
C9 C8 H8B 108.7
H8A C8 H8B 107.6
N1 C9 C8 112.0(5)
N1 C9 H9A 109.2
C8 C9 H9A 109.2
N1 C9 H9B 109.2
C8 C9 H9B 109.2
H9A C9 H9B 107.9
C10 N1 C9 118.3(6)
N1 C10 C11 122.7(6)
N1 C10 H10 118.6
C11 C10 H10 118.6
C12 C11 C15 117.4(6)
C12 C11 C10 118.0(5)
C15 C11 C10 124.5(5)
C11 C12 C13 118.5(6)
C11 C12 H12 120.7
C13 C12 H12 120.7
N2 C13 C12 123.5(7)
N2 C13 H13 118.3
C12 C13 H13 118.3
C13 N2 C14 115.1(6)
C15 C14 N2 123.2(7)
C15 C14 H14 118.4
N2 C14 H14 118.4
C14 C15 C11 122.2(7)
C14 C15 H15 118.9
C11 C15 H15 118.9
C18 C16 C19 108.2(4)
C18 C16 C5 110.6(4)
C19 C16 C5 107.6(4)
C18 C16 C17 109.6(4)
C19 C16 C17 108.5(5)
C5 C16 C17 112.2(4)
C20 S2 C3 108.54(19)
C25 C20 C21 120.5(4)
C25 C20 S2 116.0(3)
C21 C20 S2 123.0(3)
O2 C21 C22 121.4(4)
O2 C21 C20 120.6(4)
C22 C21 C20 117.9(4)
C23 C22 C21 120.5(4)
C23 C22 S3 115.6(3)
C21 C22 S3 123.5(3)
C22 C23 C24 121.8(4)
C22 C23 H23 119.1
C24 C23 H23 119.1
C23 C24 C25 117.7(4)
C23 C24 C35 123.0(4)
C25 C24 C35 119.2(4)
C20 C25 C24 121.6(4)
C20 C25 H25 119.2
C24 C25 H25 119.2
C21 O2 C26 116.2(3)
O2 C26 C27 105.6(4)
O2 C26 H26A 110.6
C27 C26 H26A 110.6
O2 C26 H26B 110.6
C27 C26 H26B 110.6
H26A C26 H26B 108.7
C28 C27 C26 110.8(4)
C28 C27 H27A 109.5
C26 C27 H27A 109.5
C28 C27 H27B 109.5
C26 C27 H27B 109.5
H27A C27 H27B 108.1
N3 C28 C27 108.3(5)
N3 C28 H28A 110.0
C27 C28 H28A 110.0
N3 C28 H28B 110.0
C27 C28 H28B 110.0
H28A C28 H28B 108.4
C29 N3 C28 117.0(5)
N3 C29 C30 122.4(6)
N3 C29 H29 118.8
C30 C29 H29 118.8
C31 C30 C34 117.6(5)
C31 C30 C29 119.8(5)
C34 C30 C29 122.6(5)
C30 C31 C32 119.0(6)
C30 C31 H31 120.5
C32 C31 H31 120.5
N4 C32 C31 121.8(6)
N4 C32 H32 119.1
C31 C32 H32 119.1
C32 N4 C33 118.7(6)
N4 C33 C34 123.5(7)
N4 C33 H33 118.3
C34 C33 H33 118.3
C33 C34 C30 119.3(6)
C33 C34 H34 120.3
C30 C34 H34 120.3
C36 C35 C37 107.8(5)
C36 C35 C24 112.3(4)
C37 C35 C24 109.0(4)
C36 C35 C38 110.7(5)
C37 C35 C38 108.8(4)
C24 C35 C38 108.3(4)
C22 S3 C39 110.00(19)
C40 C39 C44 119.9(4)
C40 C39 S3 122.8(3)
C44 C39 S3 116.7(3)
O3 C40 C39 120.1(4)
O3 C40 C41 121.2(3)
C39 C40 C41 118.7(4)
C42 C41 C40 119.8(4)
C42 C41 S4 114.7(3)
C40 C41 S4 125.0(3)
C43 C42 C41 122.6(4)
C43 C42 H42 118.7
C41 C42 H42 118.7
C42 C43 C44 116.9(4)
C42 C43 C54 122.2(4)
C44 C43 C54 120.9(4)
C43 C44 C39 122.0(4)
C43 C44 H44 119.0
C39 C44 H44 119.0
C40 O3 C45 117.4(3)
O3 C45 C46 104.1(4)
O3 C45 H45A 110.9
C46 C45 H45A 110.9
O3 C45 H45B 110.9
C46 C45 H45B 110.9
H45A C45 H45B 109.0
C47 C46 C45 110.5(5)
C47 C46 H46A 109.6
C45 C46 H46A 109.6
C47 C46 H46B 109.6
C45 C46 H46B 109.6
H46A C46 H46B 108.1
C46 C47 N5 109.0(5)
C46 C47 H47A 109.9
N5 C47 H47A 109.9
C46 C47 H47B 109.9
N5 C47 H47B 109.9
H47A C47 H47B 108.3
C48 N5 C47 118.7(5)
N5 C48 C49 120.2(5)
N5 C48 H48 119.9
C49 C48 H48 119.9
C50 C49 C53 118.1(5)
C50 C49 C48 118.8(5)
C53 C49 C48 123.0(5)
C49 C50 C51 119.1(7)
C49 C50 H50 120.5
C51 C50 H50 120.5
N6 C51 C50 122.0(7)
N6 C51 H51 119.0
C50 C51 H51 119.0
C51 N6 C52 117.8(6)
N6 C52 C53 123.2(7)
N6 C52 H52 118.4
C53 C52 H52 118.4
C49 C53 C52 119.8(6)
C49 C53 H53 120.1
C52 C53 H53 120.1
C57A C54 C55 130.7(8)
C57A C54 C43 116.8(7)
C55 C54 C43 112.0(5)
C57A C54 C56 58.0(8)
C55 C54 C56 114.2(7)
C43 C54 C56 106.3(4)
C55 C54 C57 111.5(7)
C43 C54 C57 110.1(5)
C56 C54 C57 102.2(6)
C57A C54 C56A 116.0(10)
C43 C54 C56A 110.7(7)
C57 C54 C56A 139.1(7)
C57A C54 C55A 108.5(8)
C43 C54 C55A 105.3(5)
C56 C54 C55A 148.4(6)
C56A C54 C55A 97.1(8)
C41 S4 C58 108.23(18)
C59 C58 C63 120.8(3)
C59 C58 S4 122.6(3)
C63 C58 S4 116.0(3)
O4 C59 C58 120.4(3)
O4 C59 C60 120.6(3)
C58 C59 C60 119.0(4)
C59 C60 C61 119.2(3)
C59 C60 S1 124.6(3)
C61 C60 S1 115.5(3)
C62 C61 C60 122.0(3)
C62 C61 H61 119.0
C60 C61 H61 119.0
C63 C62 C61 117.3(4)
C63 C62 C73 123.7(3)
C61 C62 C73 119.0(3)
C62 C63 C58 121.6(4)
C62 C63 H63 119.2
C58 C63 H63 119.2
C59 O4 C64 112.8(3)
O4 C64 C65 107.5(4)
O4 C64 H64A 110.2
C65 C64 H64A 110.2
O4 C64 H64B 110.2
C65 C64 H64B 110.2
H64A C64 H64B 108.5
C66 C65 C64 112.2(5)
C66 C65 H65A 109.2
C64 C65 H65A 109.2
C66 C65 H65B 109.2
C64 C65 H65B 109.2
H65A C65 H65B 107.9
N7 C66 C65 110.6(5)
N7 C66 H66A 109.5
C65 C66 H66A 109.5
N7 C66 H66B 109.5
C65 C66 H66B 109.5
H66A C66 H66B 108.1
C67 N7 C66 116.5(6)
N7 C67 C68 123.1(7)
N7 C67 H67 118.4
C68 C67 H67 118.4
C72 C68 C69 119.2(7)
C72 C68 C67 121.4(7)
C69 C68 C67 119.4(7)
C70 C69 C68 117.2(8)
C70 C69 H69 121.4
C68 C69 H69 121.4
N8 C70 C69 124.6(8)
N8 C70 H70 117.7
C69 C70 H70 117.7
C71 N8 C70 117.5(7)
N8 C71 C72 122.5(7)
N8 C71 H71 118.7
C72 C71 H71 118.7
C68 C72 C71 118.8(7)
C68 C72 H72 120.6
C71 C72 H72 120.6
C75 C73 C62 108.3(3)
C75 C73 C76 108.2(4)
C62 C73 C76 111.5(3)
C75 C73 C74 110.6(3)
C62 C73 C74 109.2(3)
C76 C73 C74 109.0(4)
C73 C74 H74A 109.5
C73 C74 H74B 109.5
H74A C74 H74B 109.5
C73 C74 H74C 109.5
H74A C74 H74C 109.5
H74B C74 H74C 109.5
C73 C75 H75A 109.5
C73 C75 H75B 109.5
H75A C75 H75B 109.5
C73 C75 H75C 109.5
H75A C75 H75C 109.5
H75B C75 H75C 109.5
C73 C76 H76A 109.5
C73 C76 H76B 109.5
H76A C76 H76B 109.5
C73 C76 H76C 109.5
H76A C76 H76C 109.5
H76B C76 H76C 109.5
Cl3 C77 Cl2 112.0(4)
Cl3 C77 Cl1 110.2(5)
Cl2 C77 Cl1 109.5(4)
Cl3 C77 H77 108.3
Cl2 C77 H77 108.3
Cl1 C77 H77 108.3
H56D C56A H56E 109.5
H56D C56A H56F 109.5
H56E C56A H56F 109.5
H55D C55A H55E 109.5
H55D C55A H55F 109.5
H55E C55A H55F 109.5
H57D C57A H57E 109.5
H57D C57A H57F 109.5
H57E C57A H57F 109.5

loop_
_geom_bond_atom_site_label_1
_geom_bond_atom_site_label_2
_geom_bond_distance
S1 C1 1.768(4)
S1 C60 1.773(4)
C1 C6 1.395(5)
C1 C2 1.396(5)
C2 O1 1.368(4)
C2 C3 1.397(6)
C3 C4 1.385(5)
C3 S2 1.767(4)
C4 C5 1.394(6)
C4 H4 0.9500
C5 C6 1.402(6)
C5 C16 1.529(6)
C6 H6 0.9500
O1 C7 1.436(5)
C7 C8 1.454(7)
C7 H7A 0.9900
C7 H7B 0.9900
C8 C9 1.523(7)
C8 H8A 0.9900
C8 H8B 0.9900
C9 N1 1.478(7)
C9 H9A 0.9900
C9 H9B 0.9900
N1 C10 1.200(7)
C10 C11 1.509(8)
C10 H10 0.9500
C11 C12 1.329(7)
C11 C15 1.357(8)
C12 C13 1.395(9)
C12 H12 0.9500
C13 N2 1.326(10)
C13 H13 0.9500
N2 C14 1.343(10)
C14 C15 1.302(10)
C14 H14 0.9500
C15 H15 0.9500
C16 C18 1.502(7)
C16 C19 1.526(7)
C16 C17 1.544(7)
C17 H17A 0.9800
C17 H17B 0.9800
C17 H17C 0.9800
C18 H18A 0.9800
C18 H18B 0.9800
C18 H18C 0.9800
C19 H19A 0.9800
C19 H19B 0.9800
C19 H19C 0.9800
S2 C20 1.763(4)
C20 C25 1.386(6)
C20 C21 1.404(6)
C21 O2 1.355(5)
C21 C22 1.410(6)
C22 C23 1.380(6)
C22 S3 1.771(4)
C23 C24 1.392(6)
C23 H23 0.9500
C24 C25 1.395(6)
C24 C35 1.547(6)
C25 H25 0.9500
O2 C26 1.412(6)
C26 C27 1.513(6)
C26 H26A 0.9900
C26 H26B 0.9900
C27 C28 1.512(7)
C27 H27A 0.9900
C27 H27B 0.9900
C28 N3 1.498(6)
C28 H28A 0.9900
C28 H28B 0.9900
N3 C29 1.223(6)
C29 C30 1.474(7)
C29 H29 0.9500
C30 C31 1.360(7)
C30 C34 1.369(8)
C31 C32 1.409(9)
C31 H31 0.9500
C32 N4 1.300(9)
C32 H32 0.9500
N4 C33 1.300(9)
C33 C34 1.366(8)
C33 H33 0.9500
C34 H34 0.9500
C35 C36 1.507(7)
C35 C37 1.539(8)
C35 C38 1.552(8)
C36 H36A 0.9800
C36 H36B 0.9800
C36 H36C 0.9800
C37 H37A 0.9800
C37 H37B 0.9800
C37 H37C 0.9800
C38 H38A 0.9800
C38 H38B 0.9800
C38 H38C 0.9800
S3 C39 1.780(4)
C39 C40 1.392(5)
C39 C44 1.400(6)
C40 O3 1.377(4)
C40 C41 1.392(6)
C41 C42 1.393(5)
C41 S4 1.763(4)
C42 C43 1.379(6)
C42 H42 0.9500
C43 C44 1.388(6)
C43 C54 1.529(6)
C44 H44 0.9500
O3 C45 1.409(5)
C45 C46 1.542(6)
C45 H45A 0.9900
C45 H45B 0.9900
C46 C47 1.452(8)
C46 H46A 0.9900
C46 H46B 0.9900
C47 N5 1.495(7)
C47 H47A 0.9900
C47 H47B 0.9900
N5 C48 1.245(7)
C48 C49 1.474(7)
C48 H48 0.9500
C49 C50 1.373(8)
C49 C53 1.366(7)
C50 C51 1.407(9)
C50 H50 0.9500
C51 N6 1.332(9)
C51 H51 0.9500
N6 C52 1.326(9)
C52 C53 1.375(7)
C52 H52 0.9500
C53 H53 0.9500
C54 C57A 1.422(11)
C54 C55 1.452(8)
C54 C56 1.584(8)
C54 C57 1.600(9)
C54 C56A 1.615(13)
C54 C55A 1.666(11)
C55 H55A 0.9800
C55 H55B 0.9800
C55 H55C 0.9800
C56 H56A 0.9800
C56 H56B 0.9800
C56 H56C 0.9800
C57 H57A 0.9800
C57 H57B 0.9800
C57 H57C 0.9800
S4 C58 1.777(4)
C58 C59 1.383(5)
C58 C63 1.385(5)
C59 O4 1.383(5)
C59 C60 1.394(5)
C60 C61 1.401(5)
C61 C62 1.390(5)
C61 H61 0.9500
C62 C63 1.384(5)
C62 C73 1.531(5)
C63 H63 0.9500
O4 C64 1.412(5)
C64 C65 1.512(7)
C64 H64A 0.9900
C64 H64B 0.9900
C65 C66 1.501(7)
C65 H65A 0.9900
C65 H65B 0.9900
C66 N7 1.464(8)
C66 H66A 0.9900
C66 H66B 0.9900
N7 C67 1.266(8)
C67 C68 1.469(9)
C67 H67 0.9500
C68 C72 1.367(9)
C68 C69 1.401(9)
C69 C70 1.378(10)
C69 H69 0.9500
C70 N8 1.335(9)
C70 H70 0.9500
N8 C71 1.322(9)
C71 C72 1.410(10)
C71 H71 0.9500
C72 H72 0.9500
C73 C75 1.531(6)
C73 C76 1.543(6)
C73 C74 1.545(6)
C74 H74A 0.9800
C74 H74B 0.9800
C74 H74C 0.9800
C75 H75A 0.9800
C75 H75B 0.9800
C75 H75C 0.9800
C76 H76A 0.9800
C76 H76B 0.9800
C76 H76C 0.9800
C77 Cl3 1.703(7)
C77 Cl2 1.782(8)
C77 Cl1 1.790(8)
C77 H77 1.0000
C56A H56D 0.9800
C56A H56E 0.9800
C56A H56F 0.9800
C55A H55D 0.9800
C55A H55E 0.9800
C55A H55F 0.9800
C57A H57D 0.9800
C57A H57E 0.9800
C57A H57F 0.9800
